data_7153918
loop_
_publ_author_name
'Murphy, Samantha'
'Bright, Sandra A.'
'Poynton, Fergus E.'
'McCabe, Thomas'
'Kitchen, Jonathan A.'
'Veale, Emma B.'
'Williams, D. Clive'
'Gunnlaugsson, Thorfinnur'

_publ_section_title
;
 Synthesis, photophysical and cytotoxicity evaluations of DNA targeting
 agents based on 3-amino-1,8-naphthalimide derived Tr\"oger's bases.
;
_journal_issue 34
_journal_name_full 'Organic &amp; biomolecular chemistry'
_journal_page_first 6610
_journal_page_last 6623
_journal_paper_doi 10.1039/c3ob42213e
_journal_volume 12
_journal_year 2014
_chemical_formula_sum 'C19 H21 N3 O2'
_chemical_formula_weight 323.39
_chemical_name_systematic
; 
 ? 
;
_space_group_IT_number 14
_symmetry_cell_setting monoclinic
_symmetry_space_group_name_Hall '-P 2ybc'
_symmetry_space_group_name_H-M 'P 1 21/c 1'
_atom_sites_solution_hydrogens geom
_atom_sites_solution_primary direct
_atom_sites_solution_secondary difmap
_audit_creation_method SHELXL-97
_cell_angle_alpha 90.00
_cell_angle_beta 95.843(4)
_cell_angle_gamma 90.00
_cell_formula_units_Z 4
_cell_length_a 6.962(2)
_cell_length_b 14.046(5)
_cell_length_c 16.346(6)
_cell_measurement_reflns_used 4274
_cell_measurement_temperature 108(2)
_cell_measurement_theta_max 31.3572
_cell_measurement_theta_min 1.8654
_cell_volume 1590.1(9)
_computing_structure_refinement 'SHELXL-97 (Sheldrick, 2008)'
_computing_structure_solution 'SHELXS-97 (Sheldrick, 2008)'
_diffrn_ambient_temperature 108(2)
_diffrn_measured_fraction_theta_full 0.996
_diffrn_measured_fraction_theta_max 0.996
_diffrn_measurement_device_type 'Rigaku Saturn 724 CCD'
_diffrn_measurement_method 'phi and omega scans'
_diffrn_radiation_monochromator graphite
_diffrn_radiation_source 'fine-focus sealed tube'
_diffrn_radiation_type MoK\a
_diffrn_radiation_wavelength 0.71075
_diffrn_reflns_av_R_equivalents 0.0406
_diffrn_reflns_av_sigmaI/netI 0.0358
_diffrn_reflns_limit_h_max 8
_diffrn_reflns_limit_h_min -7
_diffrn_reflns_limit_k_max 15
_diffrn_reflns_limit_k_min -16
_diffrn_reflns_limit_l_max 19
_diffrn_reflns_limit_l_min -19
_diffrn_reflns_number 12869
_diffrn_reflns_theta_full 24.99
_diffrn_reflns_theta_max 24.99
_diffrn_reflns_theta_min 2.51
_exptl_absorpt_coefficient_mu 0.089
_exptl_absorpt_correction_T_max 1.0000
_exptl_absorpt_correction_T_min 0.7695
_exptl_absorpt_correction_type multi-scan
_exptl_absorpt_process_details Crystalclear
_exptl_crystal_colour Yellow
_exptl_crystal_density_diffrn 1.351
_exptl_crystal_density_method 'not measured'
_exptl_crystal_description Block
_exptl_crystal_F_000 688
_exptl_crystal_size_max 0.39
_exptl_crystal_size_mid 0.25
_exptl_crystal_size_min 0.18
_refine_diff_density_max 0.287
_refine_diff_density_min -0.354
_refine_diff_density_rms 0.043
_refine_ls_extinction_method none
_refine_ls_goodness_of_fit_ref 1.202
_refine_ls_hydrogen_treatment constr
_refine_ls_matrix_type full
_refine_ls_number_parameters 217
_refine_ls_number_reflns 2792
_refine_ls_number_restraints 0
_refine_ls_restrained_S_all 1.202
_refine_ls_R_factor_all 0.0697
_refine_ls_R_factor_gt 0.0588
_refine_ls_shift/su_max 0.000
_refine_ls_shift/su_mean 0.000
_refine_ls_structure_factor_coef Fsqd
_refine_ls_weighting_details 'calc w=1/[\s^2^(Fo^2^)+(0.0365P)^2^+0.8025P] where P=(Fo^2^+2Fc^2^)/3'
_refine_ls_weighting_scheme calc
_refine_ls_wR_factor_gt 0.1139
_refine_ls_wR_factor_ref 0.1190
_reflns_number_gt 2506
_reflns_number_total 2792
_reflns_threshold_expression >2sigma(I)
_cod_data_source_file c3ob42213e2.cif
_cod_data_source_block shelxl[1]
_cod_depositor_comments
;
The following automatic conversions were performed:

'_symmetry_cell_setting' value 'Monoclinic' changed to 'monoclinic'
according to
/usr/data/users/saulius/crontab/automatic-downloads/rss-feeds/RSC/lib/dictionaries/cif_core.dic
dictionary named 'cif_core.dic' version 2.4.2 from 2011-04-26.

Automatic conversion script
Id: cif_fix_values 2281 2013-09-26 08:29:07Z andrius 

 Adding full bibliography for 7153917--7153919.cif.
;
_cod_original_sg_symbol_H-M P2(1)/c
_cod_database_code 7153918

loop_
_symmetry_equiv_pos_as_xyz
'x, y, z'
'-x, y+1/2, -z+1/2'
'-x, -y, -z'
'x, -y-1/2, z-1/2'

loop_
_atom_site_label
_atom_site_type_symbol
_atom_site_fract_x
_atom_site_fract_y
_atom_site_fract_z
_atom_site_U_iso_or_equiv
_atom_site_adp_type
_atom_site_occupancy
_atom_site_symmetry_multiplicity
_atom_site_calc_flag
_atom_site_refinement_flags
O1 O 0.1966(2) 0.27740(11) 0.28492(9) 0.0267(4) Uani 1 1 d .
O2 O -0.3513(2) 0.42559(11) 0.34780(9) 0.0242(4) Uani 1 1 d .
N1 N -0.0748(2) 0.35464(13) 0.31649(10) 0.0198(4) Uani 1 1 d .
N2 N -0.2708(3) 0.46803(13) 0.65868(11) 0.0244(4) Uani 1 1 d .
H1Y H -0.2300 0.4675 0.7114 0.029 Uiso 1 1 calc R
H1X H -0.3836 0.4932 0.6418 0.029 Uiso 1 1 calc R
N3 N 0.0447(2) 0.48000(13) 0.17570(10) 0.0200(4) Uani 1 1 d .
C1 C 0.4334(3) 0.27903(16) 0.53319(14) 0.0240(5) Uani 1 1 d .
H1 H 0.5586 0.2546 0.5496 0.029 Uiso 1 1 calc R
C2 C 0.3238(3) 0.31398(15) 0.59179(14) 0.0235(5) Uani 1 1 d .
H2 H 0.3738 0.3129 0.6481 0.028 Uiso 1 1 calc R
C3 C 0.1368(3) 0.35160(15) 0.56923(13) 0.0208(5) Uani 1 1 d .
C4 C 0.0674(3) 0.35189(15) 0.48428(13) 0.0184(5) Uani 1 1 d .
C5 C 0.3634(3) 0.27877(15) 0.44959(14) 0.0229(5) Uani 1 1 d .
H5 H 0.4407 0.2543 0.4098 0.028 Uiso 1 1 calc R
C6 C 0.1815(3) 0.31432(15) 0.42556(13) 0.0195(5) Uani 1 1 d .
C7 C -0.1166(3) 0.39143(15) 0.46036(13) 0.0184(5) Uani 1 1 d .
C8 C -0.2250(3) 0.43009(15) 0.51765(13) 0.0195(5) Uani 1 1 d .
H8 H -0.3469 0.4576 0.5000 0.023 Uiso 1 1 calc R
C9 C -0.1588(3) 0.42982(15) 0.60303(13) 0.0204(5) Uani 1 1 d .
C10 C 0.0200(3) 0.38944(15) 0.62688(13) 0.0206(5) Uani 1 1 d .
H10 H 0.0650 0.3872 0.6837 0.025 Uiso 1 1 calc R
C11 C -0.1917(3) 0.39358(15) 0.37257(13) 0.0193(5) Uani 1 1 d .
C12 C 0.1076(3) 0.31363(15) 0.33764(13) 0.0210(5) Uani 1 1 d .
C13 C 0.1548(3) 0.41627(16) 0.12614(13) 0.0221(5) Uani 1 1 d .
H13A H 0.0875 0.4106 0.0700 0.026 Uiso 1 1 calc R
H13B H 0.1625 0.3521 0.1512 0.026 Uiso 1 1 calc R
C14 C 0.3567(3) 0.45484(16) 0.12138(14) 0.0238(5) Uani 1 1 d .
H14A H 0.4285 0.4114 0.0878 0.029 Uiso 1 1 calc R
H14B H 0.4259 0.4573 0.1773 0.029 Uiso 1 1 calc R
C15 C 0.3516(3) 0.55379(16) 0.08375(14) 0.0274(5) Uani 1 1 d .
H15A H 0.3005 0.5501 0.0251 0.033 Uiso 1 1 calc R
H15B H 0.4841 0.5800 0.0869 0.033 Uiso 1 1 calc R
C16 C 0.2239(3) 0.61948(16) 0.12938(14) 0.0293(5) Uani 1 1 d .
H16A H 0.2879 0.6327 0.1851 0.035 Uiso 1 1 calc R
H16B H 0.2066 0.6808 0.0996 0.035 Uiso 1 1 calc R
C17 C 0.0273(3) 0.57442(16) 0.13641(14) 0.0249(5) Uani 1 1 d .
H17A H -0.0494 0.6167 0.1691 0.030 Uiso 1 1 calc R
H17B H -0.0426 0.5680 0.0808 0.030 Uiso 1 1 calc R
C18 C -0.1503(3) 0.44244(16) 0.18303(13) 0.0224(5) Uani 1 1 d .
H18A H -0.2163 0.4334 0.1270 0.027 Uiso 1 1 calc R
H18B H -0.2239 0.4909 0.2108 0.027 Uiso 1 1 calc R
C19 C -0.1580(3) 0.34913(16) 0.22967(12) 0.0226(5) Uani 1 1 d .
H19A H -0.2943 0.3285 0.2280 0.027 Uiso 1 1 calc R
H19B H -0.0874 0.3000 0.2013 0.027 Uiso 1 1 calc R

loop_
_atom_site_aniso_label
_atom_site_aniso_U_11
_atom_site_aniso_U_22
_atom_site_aniso_U_33
_atom_site_aniso_U_23
_atom_site_aniso_U_13
_atom_site_aniso_U_12
O1 0.0295(9) 0.0263(9) 0.0260(8) -0.0026(7) 0.0107(7) 0.0033(7)
O2 0.0195(8) 0.0328(9) 0.0206(8) 0.0005(7) 0.0037(6) 0.0008(7)
N1 0.0204(9) 0.0202(10) 0.0194(9) 0.0002(7) 0.0058(7) -0.0016(7)
N2 0.0235(10) 0.0318(11) 0.0183(9) -0.0017(8) 0.0034(8) 0.0033(8)
N3 0.0209(9) 0.0207(10) 0.0192(9) 0.0001(7) 0.0065(7) 0.0025(7)
C1 0.0192(11) 0.0205(12) 0.0324(12) 0.0066(10) 0.0030(9) 0.0025(9)
C2 0.0236(11) 0.0198(12) 0.0266(12) 0.0076(9) 0.0007(9) -0.0038(9)
C3 0.0248(11) 0.0143(11) 0.0235(11) 0.0032(9) 0.0038(9) -0.0039(9)
C4 0.0183(11) 0.0135(11) 0.0241(11) 0.0027(9) 0.0052(9) -0.0020(8)
C5 0.0237(11) 0.0170(12) 0.0296(12) 0.0026(9) 0.0100(9) 0.0001(9)
C6 0.0203(11) 0.0132(11) 0.0258(11) 0.0016(9) 0.0062(9) -0.0032(8)
C7 0.0205(11) 0.0146(11) 0.0206(11) 0.0007(8) 0.0049(9) -0.0041(8)
C8 0.0179(11) 0.0173(12) 0.0235(11) 0.0024(9) 0.0035(9) -0.0027(8)
C9 0.0233(11) 0.0162(11) 0.0227(11) -0.0005(9) 0.0072(9) -0.0040(9)
C10 0.0251(11) 0.0181(12) 0.0185(11) 0.0019(9) 0.0019(9) -0.0041(9)
C11 0.0203(11) 0.0183(11) 0.0202(11) 0.0001(9) 0.0058(9) -0.0033(9)
C12 0.0230(11) 0.0138(11) 0.0270(12) 0.0017(9) 0.0065(9) -0.0025(9)
C13 0.0236(11) 0.0213(12) 0.0219(11) -0.0016(9) 0.0057(9) 0.0018(9)
C14 0.0242(11) 0.0228(12) 0.0263(12) -0.0028(9) 0.0112(9) 0.0006(9)
C15 0.0294(12) 0.0259(13) 0.0286(12) 0.0003(10) 0.0114(10) -0.0028(10)
C16 0.0391(14) 0.0213(13) 0.0290(12) 0.0038(10) 0.0110(11) 0.0021(10)
C17 0.0301(12) 0.0242(13) 0.0216(11) 0.0042(9) 0.0083(9) 0.0065(10)
C18 0.0203(11) 0.0291(13) 0.0183(11) -0.0007(9) 0.0040(9) 0.0010(9)
C19 0.0213(11) 0.0290(13) 0.0179(11) -0.0026(9) 0.0043(9) -0.0034(9)

loop_
_atom_type_symbol
_atom_type_description
_atom_type_scat_dispersion_real
_atom_type_scat_dispersion_imag
_atom_type_scat_source
C C 0.0033 0.0016 'International Tables Vol C Tables 4.2.6.8 and 6.1.1.4'
H H 0.0000 0.0000 'International Tables Vol C Tables 4.2.6.8 and 6.1.1.4'
N N 0.0061 0.0033 'International Tables Vol C Tables 4.2.6.8 and 6.1.1.4'
O O 0.0106 0.0060 'International Tables Vol C Tables 4.2.6.8 and 6.1.1.4'

loop_
_geom_angle_atom_site_label_1
_geom_angle_atom_site_label_2
_geom_angle_atom_site_label_3
_geom_angle
C11 N1 C12 124.80(18)
C11 N1 C19 116.92(17)
C12 N1 C19 118.05(17)
C9 N2 H1Y 120.0
C9 N2 H1X 120.0
H1Y N2 H1X 120.0
C18 N3 C17 108.79(16)
C18 N3 C13 111.24(17)
C17 N3 C13 109.38(16)
C2 C1 C5 121.1(2)
C2 C1 H1 119.4
C5 C1 H1 119.4
C1 C2 C3 120.8(2)
C1 C2 H2 119.6
C3 C2 H2 119.6
C10 C3 C2 122.9(2)
C10 C3 C4 119.29(19)
C2 C3 C4 117.8(2)
C6 C4 C7 121.08(19)
C6 C4 C3 120.29(19)
C7 C4 C3 118.63(19)
C6 C5 C1 119.6(2)
C6 C5 H5 120.2
C1 C5 H5 120.2
C5 C6 C4 120.4(2)
C5 C6 C12 119.56(19)
C4 C6 C12 120.03(19)
C8 C7 C4 120.80(19)
C8 C7 C11 119.33(19)
C4 C7 C11 119.86(19)
C7 C8 C9 121.4(2)
C7 C8 H8 119.3
C9 C8 H8 119.3
N2 C9 C10 122.00(19)
N2 C9 C8 120.09(19)
C10 C9 C8 117.91(19)
C9 C10 C3 121.9(2)
C9 C10 H10 119.1
C3 C10 H10 119.1
O2 C11 N1 119.63(19)
O2 C11 C7 123.13(19)
N1 C11 C7 117.22(18)
O1 C12 N1 120.5(2)
O1 C12 C6 122.50(19)
N1 C12 C6 116.97(18)
N3 C13 C14 110.36(17)
N3 C13 H13A 109.6
C14 C13 H13A 109.6
N3 C13 H13B 109.6
C14 C13 H13B 109.6
H13A C13 H13B 108.1
C13 C14 C15 111.35(18)
C13 C14 H14A 109.4
C15 C14 H14A 109.4
C13 C14 H14B 109.4
C15 C14 H14B 109.4
H14A C14 H14B 108.0
C14 C15 C16 110.24(18)
C14 C15 H15A 109.6
C16 C15 H15A 109.6
C14 C15 H15B 109.6
C16 C15 H15B 109.6
H15A C15 H15B 108.1
C17 C16 C15 110.97(19)
C17 C16 H16A 109.4
C15 C16 H16A 109.4
C17 C16 H16B 109.4
C15 C16 H16B 109.4
H16A C16 H16B 108.0
N3 C17 C16 111.84(18)
N3 C17 H17A 109.2
C16 C17 H17A 109.2
N3 C17 H17B 109.2
C16 C17 H17B 109.2
H17A C17 H17B 107.9
N3 C18 C19 115.45(17)
N3 C18 H18A 108.4
C19 C18 H18A 108.4
N3 C18 H18B 108.4
C19 C18 H18B 108.4
H18A C18 H18B 107.5
N1 C19 C18 113.93(18)
N1 C19 H19A 108.8
C18 C19 H19A 108.8
N1 C19 H19B 108.8
C18 C19 H19B 108.8
H19A C19 H19B 107.7

loop_
_geom_bond_atom_site_label_1
_geom_bond_atom_site_label_2
_geom_bond_distance
O1 C12 1.223(3)
O2 C11 1.229(2)
N1 C11 1.397(3)
N1 C12 1.405(3)
N1 C19 1.479(3)
N2 C9 1.367(3)
N2 H1Y 0.8800
N2 H1X 0.8800
N3 C18 1.473(3)
N3 C17 1.473(3)
N3 C13 1.473(3)
C1 C2 1.375(3)
C1 C5 1.403(3)
C1 H1 0.9500
C2 C3 1.418(3)
C2 H2 0.9500
C3 C10 1.410(3)
C3 C4 1.423(3)
C4 C6 1.409(3)
C4 C7 1.414(3)
C5 C6 1.381(3)
C5 H5 0.9500
C6 C12 1.476(3)
C7 C8 1.373(3)
C7 C11 1.477(3)
C8 C9 1.425(3)
C8 H8 0.9500
C9 C10 1.387(3)
C10 H10 0.9500
C13 C14 1.516(3)
C13 H13A 0.9900
C13 H13B 0.9900
C14 C15 1.519(3)
C14 H14A 0.9900
C14 H14B 0.9900
C15 C16 1.527(3)
C15 H15A 0.9900
C15 H15B 0.9900
C16 C17 1.523(3)
C16 H16A 0.9900
C16 H16B 0.9900
C17 H17A 0.9900
C17 H17B 0.9900
C18 C19 1.520(3)
C18 H18A 0.9900
C18 H18B 0.9900
C19 H19A 0.9900
C19 H19B 0.9900

loop_
_geom_hbond_atom_site_label_D
_geom_hbond_atom_site_label_H
_geom_hbond_atom_site_label_A
_geom_hbond_distance_DH
_geom_hbond_distance_HA
_geom_hbond_distance_DA
_geom_hbond_angle_DHA
_geom_hbond_site_symmetry_A
N2 H1X O2 0.88 2.19 3.018(2) 156.4 3_466
N2 H1Y N3 0.88 2.26 3.078(3) 153.6 3_566

loop_
_geom_torsion_atom_site_label_1
_geom_torsion_atom_site_label_2
_geom_torsion_atom_site_label_3
_geom_torsion_atom_site_label_4
_geom_torsion
C5 C1 C2 C3 -0.5(3)
C1 C2 C3 C10 -179.1(2)
C1 C2 C3 C4 0.0(3)
C10 C3 C4 C6 -179.9(2)
C2 C3 C4 C6 1.0(3)
C10 C3 C4 C7 0.8(3)
C2 C3 C4 C7 -178.33(19)
C2 C1 C5 C6 0.1(3)
C1 C5 C6 C4 0.9(3)
C1 C5 C6 C12 -179.72(19)
C7 C4 C6 C5 177.88(19)
C3 C4 C6 C5 -1.4(3)
C7 C4 C6 C12 -1.5(3)
C3 C4 C6 C12 179.17(19)
C6 C4 C7 C8 -178.35(19)
C3 C4 C7 C8 1.0(3)
C6 C4 C7 C11 0.1(3)
C3 C4 C7 C11 179.41(19)
C4 C7 C8 C9 -1.5(3)
C11 C7 C8 C9 -179.95(19)
C7 C8 C9 N2 -179.4(2)
C7 C8 C9 C10 0.2(3)
N2 C9 C10 C3 -178.8(2)
C8 C9 C10 C3 1.5(3)
C2 C3 C10 C9 177.0(2)
C4 C3 C10 C9 -2.1(3)
C12 N1 C11 O2 -178.16(19)
C19 N1 C11 O2 -3.7(3)
C12 N1 C11 C7 0.2(3)
C19 N1 C11 C7 174.65(18)
C8 C7 C11 O2 -2.6(3)
C4 C7 C11 O2 178.9(2)
C8 C7 C11 N1 179.07(19)
C4 C7 C11 N1 0.6(3)
C11 N1 C12 O1 176.77(19)
C19 N1 C12 O1 2.4(3)
C11 N1 C12 C6 -1.6(3)
C19 N1 C12 C6 -175.97(18)
C5 C6 C12 O1 4.5(3)
C4 C6 C12 O1 -176.1(2)
C5 C6 C12 N1 -177.20(19)
C4 C6 C12 N1 2.2(3)
C18 N3 C13 C14 -178.42(17)
C17 N3 C13 C14 61.4(2)
N3 C13 C14 C15 -58.8(2)
C13 C14 C15 C16 53.2(2)
C14 C15 C16 C17 -51.1(3)
C18 N3 C17 C16 178.02(17)
C13 N3 C17 C16 -60.3(2)
C15 C16 C17 N3 55.5(2)
C17 N3 C18 C19 -174.54(17)
C13 N3 C18 C19 64.9(2)
C11 N1 C19 C18 80.2(2)
C12 N1 C19 C18 -105.0(2)
N3 C18 C19 N1 61.9(2)
